data_4101638
loop_
_publ_author_name
'Ohara, Kazuaki'
'Kawano, Masaki'
'Inokuma, Yasuhide'
'Fujita, Makoto'

_publ_contact_author 'Makoto Fujita'
_publ_contact_author_email mfujita@appchem.t.u-tokyo.ac.jp
_publ_section_title
;
 A porous coordination network catalyzes an olefin isomerization reaction
 in the pore.
;
_journal_issue 1
_journal_name_full 'Journal of the American Chemical Society'
_journal_page_first 30
_journal_page_last 31
_journal_paper_doi 10.1021/ja908794n
_journal_volume 132
_journal_year 2010
_chemical_formula_sum 'C56.57 H58.44 I6 N12 O0.56 Zn3'
_chemical_formula_weight 1872.90
_chemical_name_systematic
; 
 ? 
;
_space_group_IT_number 15
_symmetry_space_group_name_Hall '-C 2yc'
_symmetry_space_group_name_H-M 'C 1 2/c 1'
_atom_sites_solution_hydrogens geom
_atom_sites_solution_primary direct
_atom_sites_solution_secondary difmap
_audit_creation_method SHELXL-97
_cell_angle_alpha 90.00
_cell_angle_beta 102.795(11)
_cell_angle_gamma 90.00
_cell_formula_units_Z 8
_cell_length_a 35.441(9)
_cell_length_b 14.902(4)
_cell_length_c 30.925(11)
_cell_measurement_reflns_used 19385
_cell_measurement_temperature 80(2)
_cell_measurement_theta_max 27.0
_cell_measurement_theta_min 1.5
_cell_volume 15927(8)
_computing_cell_refinement HKL2000
_computing_data_collection 'Rigaku Crystal Clear'
_computing_data_reduction HKL2000
_computing_molecular_graphics 'Bruker XP'
_computing_publication_material 'Bruker SHELXTL'
_computing_structure_refinement 'SHELXL-97 (Sheldrick, 1997)'
_computing_structure_solution 'SHELXS-97 (Sheldrick, 1990)'
_diffrn_ambient_temperature 80(2)
_diffrn_measured_fraction_theta_full 0.928
_diffrn_measured_fraction_theta_max 0.928
_diffrn_measurement_device_type CCD
_diffrn_measurement_method OMEGA_SCAN
_diffrn_radiation_monochromator Si
_diffrn_radiation_source KEK
_diffrn_radiation_type Synchrotron
_diffrn_radiation_wavelength 0.68890
_diffrn_reflns_av_R_equivalents 0.0491
_diffrn_reflns_av_sigmaI/netI 0.0508
_diffrn_reflns_limit_h_max 47
_diffrn_reflns_limit_h_min -47
_diffrn_reflns_limit_k_max 19
_diffrn_reflns_limit_k_min -19
_diffrn_reflns_limit_l_max 39
_diffrn_reflns_limit_l_min -41
_diffrn_reflns_number 92609
_diffrn_reflns_theta_full 27.89
_diffrn_reflns_theta_max 27.89
_diffrn_reflns_theta_min 1.14
_diffrn_standards_decay_% none
_exptl_absorpt_coefficient_mu 3.260
_exptl_absorpt_correction_T_max 0.7364
_exptl_absorpt_correction_T_min 0.5617
_exptl_absorpt_correction_type none
_exptl_absorpt_process_details none
_exptl_crystal_colour orange
_exptl_crystal_density_diffrn 1.562
_exptl_crystal_density_method 'not measured'
_exptl_crystal_description block
_exptl_crystal_F_000 7155
_exptl_crystal_size_max 0.20
_exptl_crystal_size_mid 0.20
_exptl_crystal_size_min 0.10
_refine_diff_density_max 3.232
_refine_diff_density_min -2.594
_refine_diff_density_rms 0.171
_refine_ls_extinction_method none
_refine_ls_goodness_of_fit_ref 1.053
_refine_ls_hydrogen_treatment constr
_refine_ls_matrix_type full
_refine_ls_number_parameters 894
_refine_ls_number_reflns 19383
_refine_ls_number_restraints 572
_refine_ls_restrained_S_all 1.043
_refine_ls_R_factor_all 0.1388
_refine_ls_R_factor_gt 0.0684
_refine_ls_shift/su_max 0.001
_refine_ls_shift/su_mean 0.000
_refine_ls_structure_factor_coef Fsqd
_refine_ls_weighting_details 'calc w=1/[\s^2^(Fo^2^)+(0.0792P)^2^+291.8945P] where P=(Fo^2^+2Fc^2^)/3'
_refine_ls_weighting_scheme calc
_refine_ls_wR_factor_gt 0.1728
_refine_ls_wR_factor_ref 0.2215
_reflns_number_gt 10480
_reflns_number_total 19383
_reflns_threshold_expression >2sigma(I)
_cod_data_source_file ja908794n_si_002.cif
_cod_data_source_block c2_c
_cod_original_cell_volume 15928(8)
_cod_database_code 4101638

loop_
_symmetry_equiv_pos_as_xyz
'x, y, z'
'-x, y, -z+1/2'
'x+1/2, y+1/2, z'
'-x+1/2, y+1/2, -z+1/2'
'-x, -y, -z'
'x, -y, z-1/2'
'-x+1/2, -y+1/2, -z'
'x+1/2, -y+1/2, z-1/2'

loop_
_atom_site_label
_atom_site_type_symbol
_atom_site_fract_x
_atom_site_fract_y
_atom_site_fract_z
_atom_site_U_iso_or_equiv
_atom_site_adp_type
_atom_site_occupancy
_atom_site_symmetry_multiplicity
_atom_site_calc_flag
_atom_site_refinement_flags
_atom_site_disorder_assembly
_atom_site_disorder_group
C1C C 0.0772(12) 1.049(4) 0.8342(16) 0.130(14) Uani 0.327(11) 1 d PDU A 3
H1C1 H 0.0655 0.9889 0.8273 0.156 Uiso 0.327(11) 1 calc PR A 3
H1C2 H 0.0728 1.0665 0.8636 0.156 Uiso 0.327(11) 1 calc PR A 3
C2C C 0.1166(12) 1.040(4) 0.8383(13) 0.132(14) Uani 0.327(11) 1 d PDU A 3
H2C1 H 0.1296 1.0775 0.8638 0.158 Uiso 0.327(11) 1 calc PR A 3
H2C2 H 0.1235 0.9771 0.8459 0.158 Uiso 0.327(11) 1 calc PR A 3
C3C C 0.1321(10) 1.063(3) 0.8027(15) 0.125(13) Uani 0.327(11) 1 d PDU A 3
H3C1 H 0.1536 1.1056 0.8135 0.150 Uiso 0.327(11) 1 calc PR A 3
H3C2 H 0.1436 1.0082 0.7930 0.150 Uiso 0.327(11) 1 calc PR A 3
C4C C 0.1085(13) 1.101(4) 0.7659(13) 0.123(13) Uani 0.327(11) 1 d PDU A 3
H4C1 H 0.1233 1.1494 0.7555 0.148 Uiso 0.327(11) 1 calc PR A 3
H4C2 H 0.1036 1.0544 0.7424 0.148 Uiso 0.327(11) 1 calc PR A 3
C5C C 0.0734(11) 1.135(3) 0.7691(15) 0.117(13) Uani 0.327(11) 1 d PDU A 3
H5C1 H 0.0547 1.1217 0.7411 0.141 Uiso 0.327(11) 1 calc PR A 3
H5C2 H 0.0761 1.2015 0.7710 0.141 Uiso 0.327(11) 1 calc PR A 3
C6C C 0.0572(11) 1.108(4) 0.8034(17) 0.120(14) Uani 0.327(11) 1 d PDU A 3
H6C1 H 0.0318 1.0807 0.7902 0.144 Uiso 0.327(11) 1 calc PR A 3
H6C2 H 0.0520 1.1626 0.8195 0.144 Uiso 0.327(11) 1 calc PR A 3
C1G C 0.2424(10) 0.336(2) 0.9383(14) 0.210(17) Uiso 0.646(15) 1 d PDU B 3
H1G1 H 0.2406 0.3397 0.9698 0.252 Uiso 0.646(15) 1 calc PR B 3
H1G2 H 0.2245 0.2876 0.9244 0.252 Uiso 0.646(15) 1 calc PR B 3
C2G C 0.2795(12) 0.311(2) 0.9371(17) 0.26(2) Uiso 0.646(15) 1 d PDU B 3
H2G1 H 0.2782 0.2732 0.9103 0.308 Uiso 0.646(15) 1 calc PR B 3
H2G2 H 0.2895 0.2718 0.9631 0.308 Uiso 0.646(15) 1 calc PR B 3
C3G C 0.3062(8) 0.378(3) 0.9368(14) 0.222(19) Uiso 0.646(15) 1 d PDU B 3
H3G1 H 0.3271 0.3533 0.9235 0.267 Uiso 0.646(15) 1 calc PR B 3
H3G2 H 0.3180 0.3937 0.9679 0.267 Uiso 0.646(15) 1 calc PR B 3
C4G C 0.2926(9) 0.456(2) 0.9142(13) 0.197(16) Uiso 0.646(15) 1 d PDU B 3
H4G1 H 0.2894 0.4458 0.8820 0.236 Uiso 0.646(15) 1 calc PR B 3
H4G2 H 0.3120 0.5041 0.9231 0.236 Uiso 0.646(15) 1 calc PR B 3
C5G C 0.2570(10) 0.4845(18) 0.9225(14) 0.219(18) Uiso 0.646(15) 1 d PDU B 3
H5G1 H 0.2614 0.5084 0.9531 0.263 Uiso 0.646(15) 1 calc PR B 3
H5G2 H 0.2467 0.5340 0.9020 0.263 Uiso 0.646(15) 1 calc PR B 3
C6G C 0.2295(7) 0.416(2) 0.9176(12) 0.172(14) Uiso 0.646(15) 1 d PDU B 3
H6G1 H 0.2074 0.4379 0.9295 0.206 Uiso 0.646(15) 1 calc PR B 3
H6G2 H 0.2199 0.4048 0.8856 0.206 Uiso 0.646(15) 1 calc PR B 3
C1H C 0.2149(17) 0.079(4) 0.917(3) 0.25(3) Uiso 0.434(16) 1 d PDU C 1
H1H1 H 0.2179 0.1440 0.9122 0.301 Uiso 0.434(16) 1 calc PR C 1
H1H2 H 0.2407 0.0509 0.9201 0.301 Uiso 0.434(16) 1 calc PR C 1
C2H C 0.1907(18) 0.044(5) 0.8789(16) 0.21(3) Uiso 0.434(16) 1 d PDU C 1
H2H1 H 0.1694 0.0870 0.8685 0.256 Uiso 0.434(16) 1 calc PR C 1
H2H2 H 0.2056 0.0393 0.8554 0.256 Uiso 0.434(16) 1 calc PR C 1
C3H C 0.1747(18) -0.039(4) 0.8835(19) 0.24(3) Uiso 0.434(16) 1 d PDU C 1
H3H1 H 0.1938 -0.0860 0.8805 0.290 Uiso 0.434(16) 1 calc PR C 1
H3H2 H 0.1519 -0.0476 0.8587 0.290 Uiso 0.434(16) 1 calc PR C 1
C4H C 0.1631(17) -0.054(4) 0.923(3) 0.24(3) Uiso 0.434(16) 1 d PDU C 1
H4H1 H 0.1368 -0.0284 0.9200 0.292 Uiso 0.434(16) 1 calc PR C 1
H4H2 H 0.1612 -0.1193 0.9273 0.292 Uiso 0.434(16) 1 calc PR C 1
C5H C 0.187(2) -0.018(5) 0.9607(17) 0.29(3) Uiso 0.434(16) 1 d PDU C 1
H5H1 H 0.2085 -0.0599 0.9712 0.343 Uiso 0.434(16) 1 calc PR C 1
H5H2 H 0.1719 -0.0139 0.9841 0.343 Uiso 0.434(16) 1 calc PR C 1
C6H C 0.202(2) 0.066(5) 0.9558(19) 0.30(3) Uiso 0.434(16) 1 d PDU C 1
H6H1 H 0.2244 0.0767 0.9811 0.357 Uiso 0.434(16) 1 calc PR C 1
H6H2 H 0.1824 0.1122 0.9573 0.357 Uiso 0.434(16) 1 calc PR C 1
C1B C 0.0358(13) 0.821(3) 0.8846(15) 0.213(14) Uani 0.436(6) 1 d PDU D -1
C2B C 0.0370(17) 0.735(3) 0.9110(16) 0.230(16) Uani 0.436(6) 1 d PDU D -1
H2B1 H 0.0538 0.7477 0.9405 0.275 Uiso 0.436(6) 1 calc PR D -1
H2B2 H 0.0106 0.7263 0.9159 0.275 Uiso 0.436(6) 1 calc PR D -1
C3B C 0.049(2) 0.655(3) 0.898(2) 0.240(16) Uani 0.436(6) 1 d PDU D -1
H3B1 H 0.0255 0.6253 0.8792 0.288 Uiso 0.436(6) 1 calc PR D -1
H3B2 H 0.0569 0.6172 0.9247 0.288 Uiso 0.436(6) 1 calc PR D -1
C4B C 0.079(2) 0.653(3) 0.873(3) 0.254(17) Uani 0.436(6) 1 d PDU D -1
H4B1 H 0.0724 0.6100 0.8484 0.305 Uiso 0.436(6) 1 calc PR D -1
H4B2 H 0.1036 0.6313 0.8931 0.305 Uiso 0.436(6) 1 calc PR D -1
C5B C 0.0872(18) 0.746(3) 0.854(3) 0.246(16) Uani 0.436(6) 1 d PDU D -1
C6B C 0.0640(15) 0.819(2) 0.8534(16) 0.211(13) Uani 0.436(6) 1 d PDU D -1
C7B C 0.0706(18) 0.905(3) 0.8285(19) 0.192(14) Uani 0.436(6) 1 d PDU D -1
H7B H 0.0928 0.8984 0.8162 0.230 Uiso 0.436(6) 1 calc PR D -1
C8B C 0.0556(16) 0.981(2) 0.8193(15) 0.156(12) Uani 0.436(6) 1 d PDU D -1
H8B H 0.0387 0.9948 0.8383 0.187 Uiso 0.436(6) 1 calc PR D -1
C9B C 0.0563(14) 1.056(2) 0.7886(13) 0.136(10) Uani 0.436(6) 1 d PDU D -1
C10B C 0.0392(12) 1.133(2) 0.7943(13) 0.112(9) Uani 0.436(6) 1 d PDU D -1
H10B H 0.0272 1.1324 0.8189 0.134 Uiso 0.436(6) 1 calc PR D -1
C11B C 0.0351(8) 1.2186(18) 0.7697(9) 0.088(6) Uani 0.436(6) 1 d PDU D -1
H11B H 0.0500 1.2295 0.7483 0.105 Uiso 0.436(6) 1 calc PR D -1
C12B C 0.0101(10) 1.2815(19) 0.7780(10) 0.103(8) Uani 0.436(6) 1 d PDU D -1
H12B H -0.0038 1.2681 0.8001 0.124 Uiso 0.436(6) 1 calc PR D -1
C13B C 0.0026(19) 1.369(2) 0.756(2) 0.122(9) Uani 0.436(6) 1 d PDU D -1
C14B C -0.0179(15) 1.429(3) 0.773(2) 0.143(14) Uani 0.436(6) 1 d PDU D -1
H14B H -0.0232 1.4060 0.8000 0.172 Uiso 0.436(6) 1 calc PR D -1
C15B C -0.0335(14) 1.512(3) 0.765(2) 0.169(15) Uani 0.436(6) 1 d PDU D -1
H15B H -0.0231 1.5438 0.7432 0.202 Uiso 0.436(6) 1 calc PR D -1
C16B C 0.0493(13) 0.890(3) 0.9186(14) 0.185(15) Uani 0.436(6) 1 d PDU D -1
H16A H 0.0516 0.9478 0.9040 0.277 Uiso 0.436(6) 1 calc PR D -1
H16B H 0.0745 0.8730 0.9367 0.277 Uiso 0.436(6) 1 calc PR D -1
H16C H 0.0306 0.8962 0.9375 0.277 Uiso 0.436(6) 1 calc PR D -1
C17B C -0.0081(12) 0.837(3) 0.8614(14) 0.189(16) Uani 0.436(6) 1 d PDU D -1
H17B H -0.0220 0.8592 0.8833 0.283 Uiso 0.436(6) 1 calc PR D -1
H17C H -0.0197 0.7804 0.8488 0.283 Uiso 0.436(6) 1 calc PR D -1
H17D H -0.0098 0.8814 0.8377 0.283 Uiso 0.436(6) 1 calc PR D -1
C18B C 0.1265(18) 0.738(4) 0.843(3) 0.32(3) Uani 0.436(6) 1 d PDU D -1
H18A H 0.1245 0.7002 0.8169 0.487 Uiso 0.436(6) 1 calc PR D -1
H18B H 0.1448 0.7111 0.8682 0.487 Uiso 0.436(6) 1 calc PR D -1
H18C H 0.1358 0.7979 0.8372 0.487 Uiso 0.436(6) 1 calc PR D -1
C19B C 0.0841(15) 1.050(4) 0.7587(16) 0.174(19) Uani 0.436(6) 1 d PDU D -1
H19A H 0.0711 1.0227 0.7304 0.262 Uiso 0.436(6) 1 calc PR D -1
H19B H 0.1062 1.0128 0.7727 0.262 Uiso 0.436(6) 1 calc PR D -1
H19D H 0.0931 1.1102 0.7533 0.262 Uiso 0.436(6) 1 calc PR D -1
C20B C 0.0264(10) 1.390(3) 0.7230(14) 0.099(11) Uani 0.436(6) 1 d PDU D -1
H20A H 0.0205 1.4505 0.7115 0.149 Uiso 0.436(6) 1 calc PR D -1
H20B H 0.0204 1.3466 0.6984 0.149 Uiso 0.436(6) 1 calc PR D -1
H20D H 0.0539 1.3854 0.7374 0.149 Uiso 0.436(6) 1 calc PR D -1
O21B O -0.0596(10) 1.559(3) 0.779(2) 0.25(2) Uani 0.436(6) 1 d PDU D -1
C1A C 0.152(2) 0.007(6) 0.846(3) 0.17(4) Uiso 0.125(7) 1 d PDU E -2
C2A C 0.115(3) -0.008(9) 0.806(3) 0.18(4) Uiso 0.125(7) 1 d PDU E -2
H2AA H 0.1238 -0.0179 0.7784 0.212 Uiso 0.125(7) 1 calc PR E -2
H2AB H 0.1010 -0.0622 0.8124 0.212 Uiso 0.125(7) 1 calc PR E -2
C3A C 0.089(4) 0.070(11) 0.802(4) 0.19(4) Uiso 0.125(7) 1 d PDU E -2
H3AA H 0.0684 0.0627 0.7749 0.227 Uiso 0.125(7) 1 calc PR E -2
H3AB H 0.1042 0.1248 0.7979 0.227 Uiso 0.125(7) 1 calc PR E -2
C4A C 0.073(3) 0.079(12) 0.842(4) 0.20(4) Uiso 0.125(7) 1 d PDU E -2
H4AA H 0.0473 0.0479 0.8367 0.236 Uiso 0.125(7) 1 calc PR E -2
H4AB H 0.0679 0.1435 0.8471 0.236 Uiso 0.125(7) 1 calc PR E -2
C5A C 0.099(2) 0.040(9) 0.884(3) 0.20(4) Uiso 0.125(7) 1 d PDU E -2
C6A C 0.138(2) 0.043(8) 0.886(3) 0.17(3) Uiso 0.125(7) 1 d PDU E -2
C7A C 0.167(3) 0.051(6) 0.927(3) 0.10(3) Uiso 0.125(7) 1 d PDU E -2
H7A H 0.1774 -0.0059 0.9378 0.126 Uiso 0.125(7) 1 calc PR E -2
C8A C 0.181(2) 0.116(7) 0.953(3) 0.10(3) Uiso 0.125(7) 1 d PDU E -2
H8A H 0.1635 0.1416 0.9685 0.118 Uiso 0.125(7) 1 calc PR E -2
C9A C 0.219(3) 0.157(8) 0.964(4) 0.13(3) Uiso 0.125(7) 1 d PDU E -2
C10A C 0.232(4) 0.193(8) 1.004(3) 0.16(4) Uiso 0.125(7) 1 d PDU E -2
H10A H 0.2307 0.1561 1.0288 0.188 Uiso 0.125(7) 1 calc PR E -2
C11A C 0.249(4) 0.280(7) 1.014(4) 0.16(4) Uiso 0.125(7) 1 d PDU E -2
H11A H 0.2372 0.3264 0.9947 0.187 Uiso 0.125(7) 1 calc PR E -2
C12A C 0.279(3) 0.305(6) 1.046(4) 0.15(4) Uiso 0.125(7) 1 d PDU E -2
H12A H 0.2918 0.2593 1.0653 0.182 Uiso 0.125(7) 1 calc PR E -2
C13A C 0.293(2) 0.397(6) 1.053(5) 0.14(3) Uiso 0.125(7) 1 d PDU E -2
C14A C 0.331(2) 0.413(6) 1.067(6) 0.15(4) Uiso 0.125(7) 1 d PDU E -2
H14A H 0.3479 0.3640 1.0763 0.181 Uiso 0.125(7) 1 calc PR E -2
C15A C 0.347(4) 0.504(8) 1.070(5) 0.17(4) Uiso 0.125(7) 1 d PDU E -2
H15A H 0.3338 0.5467 1.0489 0.203 Uiso 0.125(7) 1 calc PR E -2
C16A C 0.168(3) -0.084(6) 0.854(4) 0.10(4) Uiso 0.125(7) 1 d PDU E -2
H16D H 0.1933 -0.0809 0.8752 0.154 Uiso 0.125(7) 1 calc PR E -2
H16E H 0.1722 -0.1100 0.8260 0.154 Uiso 0.125(7) 1 calc PR E -2
H16F H 0.1507 -0.1225 0.8659 0.154 Uiso 0.125(7) 1 calc PR E -2
C17A C 0.180(4) 0.072(8) 0.832(5) 0.23(7) Uiso 0.125(7) 1 d PDU E -2
H17E H 0.1657 0.1247 0.8179 0.343 Uiso 0.125(7) 1 calc PR E -2
H17F H 0.1924 0.0422 0.8103 0.343 Uiso 0.125(7) 1 calc PR E -2
H17G H 0.1993 0.0901 0.8578 0.343 Uiso 0.125(7) 1 calc PR E -2
C18A C 0.081(5) -0.044(13) 0.899(7) 0.25(7) Uiso 0.125(7) 1 d PDU E -2
H18D H 0.0560 -0.0294 0.9049 0.375 Uiso 0.125(7) 1 calc PR E -2
H18E H 0.0984 -0.0672 0.9262 0.375 Uiso 0.125(7) 1 calc PR E -2
H18F H 0.0784 -0.0894 0.8757 0.375 Uiso 0.125(7) 1 calc PR E -2
C19A C 0.247(3) 0.136(11) 0.934(5) 0.15(5) Uiso 0.125(7) 1 d PDU E -2
H19E H 0.2732 0.1409 0.9511 0.222 Uiso 0.125(7) 1 calc PR E -2
H19F H 0.2424 0.1786 0.9093 0.222 Uiso 0.125(7) 1 calc PR E -2
H19G H 0.2417 0.0749 0.9225 0.222 Uiso 0.125(7) 1 calc PR E -2
C20A C 0.264(3) 0.466(7) 1.063(5) 0.11(4) Uiso 0.125(7) 1 d PDU E -2
H20E H 0.2773 0.5108 1.0840 0.171 Uiso 0.125(7) 1 calc PR E -2
H20F H 0.2444 0.4352 1.0762 0.171 Uiso 0.125(7) 1 calc PR E -2
H20G H 0.2509 0.4951 1.0355 0.171 Uiso 0.125(7) 1 calc PR E -2
O21A O 0.375(2) 0.530(6) 1.095(3) 0.12(3) Uiso 0.125(7) 1 d PDU E -2
I1 I 0.39139(3) -0.23885(5) 0.40477(4) 0.0943(4) Uani 1 1 d . . .
I2 I 0.35613(2) -0.08127(8) 0.51457(3) 0.0970(4) Uani 1 1 d . . .
I3 I 0.23170(2) 0.73477(4) 0.29490(3) 0.0705(2) Uani 1 1 d . . .
I4 I 0.12587(3) 0.66338(5) 0.19281(3) 0.0695(2) Uani 1 1 d . . .
I5 I 0.02710(2) -0.14890(5) 0.12628(3) 0.0779(3) Uani 1 1 d . . .
I6 I 0.11719(3) -0.24014(5) 0.05100(3) 0.0902(3) Uani 1 1 d . . .
Zn1 Zn 0.37544(3) -0.09344(8) 0.44051(4) 0.0560(3) Uani 1 1 d . . .
Zn2 Zn 0.17088(3) 0.64144(6) 0.26864(4) 0.0509(3) Uani 1 1 d . . .
Zn3 Zn 0.08341(4) -0.12527(7) 0.08892(4) 0.0589(4) Uani 1 1 d . . .
C1 C 0.2413(2) 0.1014(5) 0.3036(3) 0.0388(18) Uani 1 1 d . . .
C4 C 0.2228(3) 0.3803(6) 0.3051(3) 0.050(2) Uani 1 1 d . . .
H4 H 0.2455 0.3592 0.3249 0.060 Uiso 1 1 calc R . .
C6 C 0.1758(3) -0.0508(5) 0.1993(3) 0.044(2) Uani 1 1 d . . .
H6 H 0.1973 -0.0802 0.2174 0.053 Uiso 1 1 calc R . .
C8 C 0.1525(3) -0.0961(6) 0.1645(3) 0.046(2) Uani 1 1 d . . .
H8 H 0.1580 -0.1573 0.1598 0.055 Uiso 1 1 calc R . .
C9 C 0.1677(2) 0.0375(5) 0.2078(3) 0.0401(19) Uani 1 1 d . . .
C11 C 0.3119(3) -0.0731(6) 0.3590(3) 0.055(3) Uani 1 1 d . . .
H11 H 0.3179 -0.1338 0.3540 0.066 Uiso 1 1 calc R . .
C12 C 0.2735(2) 0.0563(5) 0.3355(3) 0.0394(19) Uani 1 1 d . . .
C13 C 0.1653(3) 0.3564(6) 0.2510(4) 0.058(3) Uani 1 1 d . . .
H13 H 0.1473 0.3178 0.2324 0.070 Uiso 1 1 calc R . .
C14 C 0.1975(2) 0.3206(5) 0.2793(3) 0.0395(18) Uani 1 1 d . . .
C15 C 0.2052(2) 0.2223(5) 0.2793(3) 0.0389(18) Uani 1 1 d . . .
C16 C 0.1918(2) 0.0895(5) 0.2445(3) 0.0378(18) Uani 1 1 d . . .
C17 C 0.2954(3) 0.1012(6) 0.3714(3) 0.057(3) Uani 1 1 d . . .
H17 H 0.2910 0.1630 0.3760 0.069 Uiso 1 1 calc R . .
C19 C 0.2146(3) 0.4719(6) 0.3014(3) 0.055(2) Uani 1 1 d . . .
H19 H 0.2320 0.5125 0.3193 0.066 Uiso 1 1 calc R . .
C20 C 0.2821(3) -0.0327(6) 0.3297(3) 0.056(3) Uani 1 1 d . . .
H20 H 0.2674 -0.0657 0.3055 0.067 Uiso 1 1 calc R . .
C21 C 0.1592(3) 0.4476(6) 0.2496(4) 0.057(3) Uani 1 1 d . . .
H21 H 0.1366 0.4708 0.2303 0.069 Uiso 1 1 calc R . .
C22 C 0.1149(4) 0.0271(6) 0.1462(4) 0.087(5) Uani 1 1 d . . .
H22 H 0.0929 0.0546 0.1278 0.104 Uiso 1 1 calc R . .
C23 C 0.1366(3) 0.0766(6) 0.1801(4) 0.075(4) Uani 1 1 d . . .
H23 H 0.1301 0.1374 0.1843 0.090 Uiso 1 1 calc R . .
C24 C 0.3239(3) 0.0552(6) 0.4006(3) 0.059(3) Uani 1 1 d . . .
H24 H 0.3377 0.0856 0.4263 0.071 Uiso 1 1 calc R . .
C30 C 0.0528(2) 0.2164(5) -0.0364(3) 0.0384(19) Uani 1 1 d . . .
C31 C 0.0918(3) 0.3148(6) -0.1234(3) 0.0421(19) Uani 1 1 d . . .
C32 C 0.0670(2) 0.2991(5) -0.0913(3) 0.0380(18) Uani 1 1 d . . .
C35 C 0.0188(2) 0.3417(5) -0.0597(3) 0.0382(18) Uani 1 1 d . . .
C36 C 0.0855(4) 0.3833(9) -0.1530(4) 0.089(5) Uani 1 1 d . . .
H36 H 0.0644 0.4230 -0.1538 0.107 Uiso 1 1 calc R . .
C37 C 0.1230(4) 0.2618(8) -0.1232(5) 0.083(4) Uani 1 1 d . . .
H37 H 0.1292 0.2140 -0.1025 0.100 Uiso 1 1 calc R . .
C38 C -0.0141(2) 0.4028(5) -0.0581(3) 0.0372(18) Uani 1 1 d . . .
C40 C -0.0300(3) 0.4061(6) -0.0216(3) 0.046(2) Uani 1 1 d . . .
H40 H -0.0195 0.3712 0.0039 0.055 Uiso 1 1 calc R . .
C41 C -0.0617(3) 0.4608(6) -0.0222(3) 0.048(2) Uani 1 1 d . . .
H41 H -0.0724 0.4630 0.0033 0.057 Uiso 1 1 calc R . .
H43 H -0.0227 0.4482 -0.1212 0.057 Uiso 1 1 d R . .
C42 C -0.0625(4) 0.5043(8) -0.0926(4) 0.077(4) Uani 1 1 d . . .
H42 H -0.0740 0.5384 -0.1181 0.093 Uiso 1 1 calc R . .
C43 C -0.0315(4) 0.4516(9) -0.0944(3) 0.077(4) Uani 1 1 d . . .
C51 C 0.1455(4) 0.2785(9) -0.1534(5) 0.089(5) Uani 1 1 d . . .
H51 H 0.1674 0.2411 -0.1526 0.107 Uiso 1 1 calc R . .
H52 H 0.1041 0.4437 -0.2024 0.107 Uiso 1 1 d R . .
C52 C 0.1096(4) 0.3957(9) -0.1820(5) 0.090(5) Uani 1 1 d . . .
C53 C 0.0582(3) 0.1329(5) -0.0087(3) 0.0397(19) Uani 1 1 d . . .
C55 C 0.0326(2) 0.1111(6) 0.0172(3) 0.043(2) Uani 1 1 d . . .
H55 H 0.0108 0.1482 0.0173 0.052 Uiso 1 1 calc R . .
C56 C 0.0389(3) 0.0339(6) 0.0433(3) 0.048(2) Uani 1 1 d . . .
H56 H 0.0210 0.0183 0.0609 0.058 Uiso 1 1 calc R . .
C57 C 0.0898(3) 0.0781(7) -0.0082(4) 0.066(3) Uani 1 1 d . . .
H57 H 0.1079 0.0916 -0.0258 0.080 Uiso 1 1 calc R . .
C58 C 0.0942(4) 0.0028(7) 0.0189(4) 0.072(3) Uani 1 1 d . . .
H58 H 0.1158 -0.0352 0.0194 0.086 Uiso 1 1 calc R . .
N1 N 0.0697(2) -0.0188(5) 0.0442(2) 0.052(2) Uani 1 1 d . . .
N2 N 0.07469(19) 0.2256(4) -0.0659(2) 0.0376(15) Uani 1 1 d . . .
N3 N 0.0253(2) 0.2741(4) -0.0302(2) 0.0389(16) Uani 1 1 d . . .
N4 N 0.0389(2) 0.3578(4) -0.0904(2) 0.0397(16) Uani 1 1 d . . .
N5 N 0.1387(2) 0.3430(5) -0.1834(3) 0.0487(18) Uani 1 1 d . . .
N6 N 0.1838(2) 0.5044(4) 0.2743(3) 0.0461(18) Uani 1 1 d . . .
N7 N 0.1229(2) -0.0574(4) 0.1374(3) 0.051(2) Uani 1 1 d . . .
N8 N 0.22141(19) 0.0493(4) 0.2709(2) 0.0379(15) Uani 1 1 d . . .
N9 N 0.2348(2) 0.1893(4) 0.3095(2) 0.0388(16) Uani 1 1 d . . .
N10 N 0.18192(19) 0.1761(4) 0.2477(2) 0.0367(15) Uani 1 1 d . . .
N11 N 0.3331(2) -0.0301(5) 0.3946(3) 0.0486(19) Uani 1 1 d . . .
N12 N -0.0775(2) 0.5105(5) -0.0573(2) 0.0444(17) Uani 1 1 d . . .

loop_
_atom_site_aniso_label
_atom_site_aniso_U_11
_atom_site_aniso_U_22
_atom_site_aniso_U_33
_atom_site_aniso_U_23
_atom_site_aniso_U_13
_atom_site_aniso_U_12
C1C 0.13(3) 0.14(3) 0.12(3) -0.02(2) 0.03(2) 0.04(2)
C2C 0.13(2) 0.12(3) 0.14(3) -0.02(2) 0.03(2) 0.06(2)
C3C 0.13(3) 0.10(3) 0.15(3) -0.02(2) 0.04(2) 0.04(2)
C4C 0.13(3) 0.09(3) 0.15(3) -0.01(2) 0.04(2) 0.02(2)
C5C 0.09(2) 0.11(3) 0.14(3) -0.02(2) 0.01(2) 0.00(2)
C6C 0.10(3) 0.12(3) 0.12(3) -0.03(2) 0.01(2) 0.02(2)
C1B 0.31(3) 0.18(2) 0.20(3) 0.052(19) 0.16(2) 0.10(3)
C2B 0.37(4) 0.19(3) 0.18(3) 0.05(2) 0.17(3) 0.09(3)
C3B 0.39(4) 0.17(2) 0.21(3) 0.06(3) 0.19(3) 0.08(3)
C4B 0.37(4) 0.18(2) 0.27(4) 0.05(3) 0.20(3) 0.10(3)
C5B 0.31(4) 0.19(2) 0.30(3) 0.06(3) 0.20(3) 0.09(3)
C6B 0.30(3) 0.17(2) 0.21(3) 0.04(2) 0.16(2) 0.07(2)
C7B 0.27(3) 0.16(2) 0.17(3) 0.01(2) 0.12(3) 0.04(2)
C8B 0.22(3) 0.14(2) 0.13(2) -0.014(19) 0.08(2) -0.01(2)
C9B 0.17(3) 0.159(19) 0.09(2) -0.014(16) 0.061(19) 0.01(2)
C10B 0.13(2) 0.129(17) 0.085(19) -0.026(14) 0.036(18) -0.031(17)
C11B 0.077(16) 0.128(15) 0.063(15) -0.034(12) 0.027(13) -0.052(12)
C12B 0.11(2) 0.131(17) 0.087(18) -0.016(15) 0.056(16) -0.040(14)
C13B 0.12(2) 0.146(19) 0.11(2) -0.003(18) 0.043(17) -0.027(18)
C14B 0.12(3) 0.15(2) 0.16(3) -0.02(3) 0.04(2) -0.02(2)
C15B 0.13(3) 0.15(2) 0.22(4) 0.00(3) 0.04(3) -0.02(2)
C16B 0.20(4) 0.20(3) 0.20(3) 0.05(3) 0.16(3) 0.06(3)
C17B 0.29(3) 0.15(4) 0.17(3) 0.01(3) 0.16(3) 0.06(3)
C18B 0.38(5) 0.28(5) 0.41(7) -0.03(5) 0.31(5) 0.07(4)
C19B 0.20(4) 0.24(5) 0.12(3) 0.00(3) 0.09(3) 0.03(4)
C20B 0.067(19) 0.12(3) 0.10(2) 0.05(2) 0.005(14) 0.007(19)
O21B 0.09(2) 0.23(3) 0.42(6) 0.01(4) 0.06(3) 0.02(2)
I1 0.0878(6) 0.0375(4) 0.1288(8) 0.0076(4) -0.0376(5) 0.0083(4)
I2 0.0575(5) 0.1513(9) 0.0776(6) 0.0579(6) 0.0053(4) -0.0045(5)
I3 0.0780(5) 0.0377(3) 0.1086(6) -0.0225(4) 0.0481(5) -0.0169(3)
I4 0.0935(6) 0.0499(4) 0.0667(5) 0.0136(3) 0.0213(4) 0.0171(4)
I5 0.0858(5) 0.0573(4) 0.0721(5) 0.0182(4) -0.0224(4) -0.0317(4)
I6 0.1371(8) 0.0373(4) 0.0750(5) -0.0026(3) -0.0223(5) 0.0199(4)
Zn1 0.0421(6) 0.0472(6) 0.0670(7) 0.0235(5) -0.0129(5) -0.0094(5)
Zn2 0.0645(7) 0.0256(5) 0.0673(7) -0.0026(5) 0.0247(6) 0.0038(5)
Zn3 0.0823(8) 0.0271(5) 0.0486(6) 0.0067(4) -0.0254(6) -0.0088(5)
C1 0.033(4) 0.029(4) 0.050(5) 0.003(3) 0.001(4) -0.003(3)
C4 0.054(5) 0.029(4) 0.060(6) -0.003(4) 0.000(4) 0.001(4)
C6 0.047(5) 0.033(4) 0.044(5) 0.006(4) -0.009(4) 0.001(4)
C8 0.056(5) 0.027(4) 0.047(5) 0.005(4) -0.005(4) 0.001(4)
C9 0.048(5) 0.022(3) 0.042(5) 0.004(3) -0.008(4) -0.005(3)
C11 0.053(6) 0.032(4) 0.069(6) 0.005(4) -0.011(5) -0.006(4)
C12 0.039(4) 0.026(4) 0.047(5) 0.005(3) -0.003(4) -0.006(3)
C13 0.062(6) 0.027(4) 0.073(7) -0.012(4) -0.014(5) 0.004(4)
C14 0.044(5) 0.027(4) 0.045(5) 0.001(3) 0.004(4) 0.001(3)
C15 0.041(4) 0.025(4) 0.049(5) -0.004(3) 0.007(4) -0.007(3)
C16 0.039(4) 0.022(3) 0.047(5) 0.005(3) -0.002(4) -0.002(3)
C17 0.061(6) 0.034(4) 0.064(6) 0.003(4) -0.014(5) -0.007(4)
C19 0.058(6) 0.030(4) 0.069(6) -0.007(4) -0.002(5) -0.004(4)
C20 0.049(5) 0.030(4) 0.072(7) 0.001(4) -0.023(5) 0.000(4)
C21 0.060(6) 0.034(5) 0.072(7) -0.007(4) 0.000(5) 0.006(4)
C22 0.090(8) 0.030(5) 0.104(9) -0.008(5) -0.055(7) 0.011(5)
C23 0.087(8) 0.023(4) 0.083(8) -0.004(4) -0.047(6) 0.007(5)
C24 0.054(6) 0.042(5) 0.065(6) 0.006(5) -0.023(5) -0.011(4)
C30 0.037(4) 0.030(4) 0.043(5) 0.001(3) -0.004(4) 0.000(3)
C31 0.045(5) 0.034(4) 0.043(5) 0.004(4) 0.002(4) 0.002(4)
C32 0.036(4) 0.035(4) 0.040(4) 0.002(3) 0.002(3) 0.000(3)
C35 0.040(4) 0.031(4) 0.038(4) 0.000(3) -0.003(3) 0.005(3)
C36 0.104(10) 0.085(9) 0.094(9) 0.048(7) 0.056(8) 0.059(8)
C37 0.088(9) 0.069(8) 0.107(10) 0.046(7) 0.051(8) 0.029(7)
C38 0.040(4) 0.028(4) 0.039(4) 0.006(3) 0.001(3) 0.004(3)
C40 0.050(5) 0.037(4) 0.047(5) 0.013(4) 0.001(4) 0.003(4)
C41 0.050(5) 0.045(5) 0.048(5) 0.006(4) 0.010(4) 0.007(4)
C42 0.095(9) 0.086(8) 0.047(6) 0.018(6) 0.008(6) 0.062(7)
C43 0.093(9) 0.097(9) 0.041(6) 0.015(6) 0.012(5) 0.054(7)
C51 0.089(9) 0.075(8) 0.121(11) 0.051(8) 0.059(9) 0.042(7)
C52 0.115(11) 0.083(9) 0.088(9) 0.053(7) 0.061(8) 0.053(8)
C53 0.050(5) 0.031(4) 0.032(4) 0.002(3) -0.005(4) -0.002(4)
C55 0.041(5) 0.035(4) 0.044(5) 0.007(4) -0.011(4) -0.005(4)
C56 0.055(5) 0.043(5) 0.040(5) 0.004(4) -0.005(4) -0.004(4)
C57 0.065(7) 0.061(6) 0.078(8) 0.026(6) 0.027(6) 0.030(5)
C58 0.090(8) 0.052(6) 0.076(8) 0.036(6) 0.024(7) 0.036(6)
N1 0.067(5) 0.036(4) 0.042(4) 0.010(3) -0.015(4) 0.002(4)
N2 0.034(3) 0.033(3) 0.043(4) 0.002(3) 0.002(3) 0.003(3)
N3 0.041(4) 0.034(3) 0.036(4) 0.006(3) -0.005(3) 0.003(3)
N4 0.047(4) 0.031(3) 0.040(4) 0.006(3) 0.008(3) 0.007(3)
N5 0.057(5) 0.033(4) 0.058(5) 0.002(3) 0.016(4) 0.004(3)
N6 0.051(4) 0.023(3) 0.064(5) -0.004(3) 0.012(4) 0.000(3)
N7 0.060(5) 0.026(3) 0.055(5) 0.008(3) -0.016(4) -0.003(3)
N8 0.038(4) 0.022(3) 0.048(4) 0.004(3) -0.001(3) -0.004(3)
N9 0.043(4) 0.023(3) 0.047(4) -0.001(3) 0.003(3) -0.003(3)
N10 0.036(4) 0.022(3) 0.047(4) 0.002(3) -0.003(3) -0.001(3)
N11 0.044(4) 0.035(4) 0.060(5) 0.012(3) -0.004(3) -0.008(3)
N12 0.041(4) 0.035(4) 0.050(4) -0.004(3) -0.005(3) 0.010(3)

loop_
_atom_type_symbol
_atom_type_description
_atom_type_scat_dispersion_real
_atom_type_scat_dispersion_imag
_atom_type_scat_source
C C 0.0033 0.0016 'International Tables Vol C Tables 4.2.6.8 and 6.1.1.4'
H H 0.0000 0.0000 'International Tables Vol C Tables 4.2.6.8 and 6.1.1.4'
N N 0.0061 0.0033 'International Tables Vol C Tables 4.2.6.8 and 6.1.1.4'
O O 0.0106 0.0060 'International Tables Vol C Tables 4.2.6.8 and 6.1.1.4'
Zn Zn 0.2839 1.4301 'International Tables Vol C Tables 4.2.6.8 and 6.1.1.4'
I I -0.4742 1.8119 'International Tables Vol C Tables 4.2.6.8 and 6.1.1.4'

loop_
_geom_angle_atom_site_label_1
_geom_angle_atom_site_label_2
_geom_angle_atom_site_label_3
_geom_angle
_geom_angle_site_symmetry_1
_geom_angle_site_symmetry_3
_geom_angle_publ_flag
C6C C1C C2C 118.6(14) . . ?
C3C C2C C1C 118.7(13) . . ?
C4C C3C C2C 118.9(11) . . ?
C5C C4C C3C 119.4(13) . . ?
C4C C5C C6C 119.0(12) . . ?
C5C C6C C1C 119.0(12) . . ?
C2G C1G C6G 116.1(15) . . ?
C1G C2G C3G 117.6(16) . . ?
C2G C3G C4G 116.7(16) . . ?
C3G C4G C5G 112.9(16) . . ?
C6G C5G C4G 113.1(16) . . ?
C1G C6G C5G 115.5(16) . . ?
C2H C1H C6H 115.1(19) . . ?
C3H C2H C1H 116.2(19) . . ?
C2H C3H C4H 115.9(19) . . ?
C5H C4H C3H 115.8(19) . . ?
C4H C5H C6H 116(2) . . ?
C5H C6H C1H 115(2) . . ?
C16B C1B C2B 104(3) . . ?
C16B C1B C6B 108(3) . . ?
C2B C1B C6B 112(2) . . ?
C16B C1B C17B 110(3) . . ?
C2B C1B C17B 106(3) . . ?
C6B C1B C17B 115(3) . . ?
C3B C2B C1B 124(3) . . ?
C2B C3B C4B 119(3) . . ?
C3B C4B C5B 113(3) . . ?
C6B C5B C18B 130(4) . . ?
C6B C5B C4B 124(3) . . ?
C18B C5B C4B 105(3) . . ?
C5B C6B C1B 119(3) . . ?
C5B C6B C7B 121(3) . . ?
C1B C6B C7B 119(2) . . ?
C8B C7B C6B 140(4) . . ?
C7B C8B C9B 140(4) . . ?
C10B C9B C8B 120(3) . . ?
C10B C9B C19B 121(3) . . ?
C8B C9B C19B 117(3) . . ?
C9B C10B C11B 132(3) . . ?
C12B C11B C10B 120(3) . . ?
C11B C12B C13B 126(3) . . ?
C14B C13B C12B 117(4) . . ?
C14B C13B C20B 125(3) . . ?
C12B C13B C20B 116(3) . . ?
C13B C14B C15B 140(5) . . ?
O21B C15B C14B 135(5) . . ?
C16A C1A C17A 112(4) . . ?
C16A C1A C6A 111(4) . . ?
C17A C1A C6A 111(4) . . ?
C16A C1A C2A 103(4) . . ?
C17A C1A C2A 110(4) . . ?
C6A C1A C2A 109(3) . . ?
C3A C2A C1A 110(5) . . ?
C2A C3A C4A 110(4) . . ?
C3A C4A C5A 113(3) . . ?
C6A C5A C18A 120(5) . . ?
C6A C5A C4A 116(4) . . ?
C18A C5A C4A 110(4) . . ?
C5A C6A C7A 123(4) . . ?
C5A C6A C1A 117(3) . . ?
C7A C6A C1A 117(4) . . ?
C8A C7A C6A 136(8) . . ?
C7A C8A C9A 133(6) . . ?
C10A C9A C8A 119(5) . . ?
C10A C9A C19A 120(5) . . ?
C8A C9A C19A 118(4) . . ?
C9A C10A C11A 127(7) . . ?
C12A C11A C10A 129(7) . . ?
C11A C12A C13A 124(6) . . ?
C14A C13A C12A 120(5) . . ?
C14A C13A C20A 119(5) . . ?
C12A C13A C20A 116(5) . . ?
C13A C14A C15A 122(6) . . ?
O21A C15A C14A 126(7) . . ?
N11 Zn1 N12 102.1(3) . 8_556 ?
N11 Zn1 I2 106.8(2) . . ?
N12 Zn1 I2 107.8(2) 8_556 . ?
N11 Zn1 I1 106.8(2) . . ?
N12 Zn1 I1 105.5(2) 8_556 . ?
I2 Zn1 I1 125.55(6) . . ?
N5 Zn2 N6 101.2(3) 6_566 . ?
N5 Zn2 I3 105.8(2) 6_566 . ?
N6 Zn2 I3 110.7(2) . . ?
N5 Zn2 I4 108.2(2) 6_566 . ?
N6 Zn2 I4 106.4(2) . . ?
I3 Zn2 I4 122.50(5) . . ?
N7 Zn3 N1 97.4(3) . . ?
N7 Zn3 I6 110.7(2) . . ?
N1 Zn3 I6 105.9(3) . . ?
N7 Zn3 I5 102.2(3) . . ?
N1 Zn3 I5 108.3(3) . . ?
I6 Zn3 I5 128.20(5) . . ?
N8 C1 N9 126.0(7) . . ?
N8 C1 C12 115.7(7) . . ?
N9 C1 C12 118.3(7) . . ?
C14 C4 C19 119.0(8) . . ?
C8 C6 C9 120.1(8) . . ?
N7 C8 C6 122.2(8) . . ?
C23 C9 C6 117.3(8) . . ?
C23 C9 C16 120.3(7) . . ?
C6 C9 C16 122.4(7) . . ?
N11 C11 C20 122.5(9) . . ?
C17 C12 C20 117.9(8) . . ?
C17 C12 C1 121.7(8) . . ?
C20 C12 C1 120.4(7) . . ?
C21 C13 C14 120.2(9) . . ?
C13 C14 C4 117.2(8) . . ?
C13 C14 C15 120.4(7) . . ?
C4 C14 C15 122.3(8) . . ?
N10 C15 N9 126.1(7) . . ?
N10 C15 C14 115.2(7) . . ?
N9 C15 C14 118.6(7) . . ?
N8 C16 N10 124.8(7) . . ?
N8 C16 C9 118.8(7) . . ?
N10 C16 C9 116.4(7) . . ?
C24 C17 C12 119.1(9) . . ?
N6 C19 C4 122.8(8) . . ?
C11 C20 C12 119.9(8) . . ?
N6 C21 C13 122.2(9) . . ?
N7 C22 C23 123.7(9) . . ?
C9 C23 C22 119.2(9) . . ?
N11 C24 C17 123.2(9) . . ?
N2 C30 N3 125.6(7) . . ?
N2 C30 C53 117.3(7) . . ?
N3 C30 C53 117.1(8) . . ?
C37 C31 C36 116.9(10) . . ?
C37 C31 C32 120.5(8) . . ?
C36 C31 C32 122.6(9) . . ?
N4 C32 N2 125.5(8) . . ?
N4 C32 C31 117.9(7) . . ?
N2 C32 C31 116.6(7) . . ?
N4 C35 N3 125.6(7) . . ?
N4 C35 C38 117.4(7) . . ?
N3 C35 C38 117.0(8) . . ?
C31 C36 C52 120.5(10) . . ?
C31 C37 C51 119.0(10) . . ?
C43 C38 C40 117.8(8) . . ?
C43 C38 C35 120.9(8) . . ?
C40 C38 C35 121.1(7) . . ?
C38 C40 C41 119.3(8) . . ?
N12 C41 C40 122.2(9) . . ?
N12 C42 C43 123.4(9) . . ?
C42 C43 C38 119.6(10) . . ?
N5 C51 C37 124.3(10) . . ?
N5 C52 C36 123.3(10) . . ?
C55 C53 C57 119.5(8) . . ?
C55 C53 C30 120.7(8) . . ?
C57 C53 C30 119.8(8) . . ?
C53 C55 C56 119.3(9) . . ?
N1 C56 C55 121.4(9) . . ?
C53 C57 C58 117.7(10) . . ?
N1 C58 C57 123.4(10) . . ?
C58 N1 C56 118.7(8) . . ?
C58 N1 Zn3 119.0(6) . . ?
C56 N1 Zn3 121.9(7) . . ?
C30 N2 C32 114.4(7) . . ?
C35 N3 C30 113.8(7) . . ?
C35 N4 C32 114.7(7) . . ?
C52 N5 C51 115.9(9) . . ?
C52 N5 Zn2 121.4(7) . 6_565 ?
C51 N5 Zn2 122.6(7) . 6_565 ?
C19 N6 C21 118.7(8) . . ?
C19 N6 Zn2 123.3(6) . . ?
C21 N6 Zn2 118.0(6) . . ?
C8 N7 C22 117.5(8) . . ?
C8 N7 Zn3 124.0(6) . . ?
C22 N7 Zn3 117.8(6) . . ?
C16 N8 C1 114.6(7) . . ?
C15 N9 C1 113.1(7) . . ?
C15 N10 C16 115.1(7) . . ?
C24 N11 C11 117.3(8) . . ?
C24 N11 Zn1 120.2(6) . . ?
C11 N11 Zn1 122.4(6) . . ?
C42 N12 C41 117.5(8) . . ?
C42 N12 Zn1 119.0(6) . 8_455 ?
C41 N12 Zn1 123.5(7) . 8_455 ?

loop_
_geom_bond_atom_site_label_1
_geom_bond_atom_site_label_2
_geom_bond_distance
_geom_bond_site_symmetry_2
_geom_bond_publ_flag
C1C C6C 1.375(18) . ?
C1C C2C 1.378(18) . ?
C2C C3C 1.376(17) . ?
C3C C4C 1.373(18) . ?
C4C C5C 1.370(18) . ?
C5C C6C 1.374(17) . ?
C1G C2G 1.377(18) . ?
C1G C6G 1.391(18) . ?
C2G C3G 1.380(18) . ?
C3G C4G 1.389(18) . ?
C4G C5G 1.407(18) . ?
C5G C6G 1.391(18) . ?
C1H C2H 1.387(19) . ?
C1H C6H 1.393(19) . ?
C2H C3H 1.384(19) . ?
C3H C4H 1.389(19) . ?
C4H C5H 1.386(19) . ?
C5H C6H 1.388(19) . ?
C1B C16B 1.48(4) . ?
C1B C2B 1.51(3) . ?
C1B C6B 1.54(3) . ?
C1B C17B 1.58(4) . ?
C2B C3B 1.36(4) . ?
C3B C4B 1.47(4) . ?
C4B C5B 1.55(4) . ?
C5B C6B 1.35(3) . ?
C5B C18B 1.51(4) . ?
C6B C7B 1.54(3) . ?
C7B C8B 1.26(3) . ?
C8B C9B 1.47(3) . ?
C9B C10B 1.32(3) . ?
C9B C19B 1.50(4) . ?
C10B C11B 1.48(3) . ?
C11B C12B 1.35(3) . ?
C12B C13B 1.46(3) . ?
C13B C14B 1.34(3) . ?
C13B C20B 1.49(4) . ?
C14B C15B 1.37(4) . ?
C15B O21B 1.31(4) . ?
C1A C16A 1.49(4) . ?
C1A C17A 1.51(4) . ?
C1A C6A 1.53(4) . ?
C1A C2A 1.58(4) . ?
C2A C3A 1.46(5) . ?
C3A C4A 1.51(5) . ?
C4A C5A 1.54(4) . ?
C5A C6A 1.36(4) . ?
C5A C18A 1.52(5) . ?
C6A C7A 1.45(4) . ?
C7A C8A 1.29(5) . ?
C8A C9A 1.45(4) . ?
C9A C10A 1.35(4) . ?
C9A C19A 1.50(4) . ?
C10A C11A 1.43(5) . ?
C11A C12A 1.33(5) . ?
C12A C13A 1.47(4) . ?
C13A C14A 1.35(4) . ?
C13A C20A 1.53(5) . ?
C14A C15A 1.47(5) . ?
C15A O21A 1.18(5) . ?
I1 Zn1 2.5522(17) . ?
I2 Zn1 2.5379(19) . ?
I3 Zn2 2.5426(15) . ?
I4 Zn2 2.5484(16) . ?
I5 Zn3 2.5425(18) . ?
I6 Zn3 2.5220(17) . ?
Zn1 N11 2.054(7) . ?
Zn1 N12 2.064(7) 8_556 ?
Zn2 N5 2.074(8) 6_566 ?
Zn2 N6 2.092(7) . ?
Zn3 N7 2.075(7) . ?
Zn3 N1 2.089(7) . ?
C1 N8 1.343(10) . ?
C1 N9 1.349(10) . ?
C1 C12 1.493(11) . ?
C4 C14 1.384(12) . ?
C4 C19 1.397(12) . ?
C6 C8 1.378(12) . ?
C6 C9 1.385(11) . ?
C8 N7 1.320(11) . ?
C9 C23 1.367(12) . ?
C9 C16 1.479(11) . ?
C11 N11 1.348(12) . ?
C11 C20 1.368(12) . ?
C12 C17 1.381(12) . ?
C12 C20 1.381(12) . ?
C13 C21 1.376(12) . ?
C13 C14 1.383(12) . ?
C14 C15 1.490(11) . ?
C15 N10 1.325(10) . ?
C15 N9 1.335(10) . ?
C16 N8 1.323(10) . ?
C16 N10 1.347(9) . ?
C17 C24 1.378(13) . ?
C19 N6 1.312(12) . ?
C21 N6 1.329(12) . ?
C22 N7 1.332(12) . ?
C22 C23 1.371(13) . ?
C24 N11 1.335(12) . ?
C30 N2 1.329(11) . ?
C30 N3 1.345(11) . ?
C30 C53 1.499(11) . ?
C31 C37 1.357(14) . ?
C31 C36 1.357(13) . ?
C31 C32 1.483(12) . ?
C32 N4 1.332(10) . ?
C32 N2 1.339(10) . ?
C35 N4 1.327(11) . ?
C35 N3 1.344(10) . ?
C35 C38 1.490(11) . ?
C36 C52 1.378(16) . ?
C37 C51 1.381(16) . ?
C38 C43 1.365(12) . ?
C38 C40 1.372(13) . ?
C40 C41 1.382(12) . ?
C41 N12 1.333(11) . ?
C42 N12 1.320(13) . ?
C42 C43 1.363(14) . ?
C51 N5 1.320(13) . ?
C52 N5 1.306(13) . ?
C53 C55 1.377(13) . ?
C53 C57 1.384(13) . ?
C55 C56 1.395(12) . ?
C56 N1 1.339(12) . ?
C57 C58 1.388(13) . ?
C58 N1 1.333(14) . ?
N5 Zn2 2.075(8) 6_565 ?
N12 Zn1 2.064(7) 8_455 ?
